data_7159088
loop_
_publ_author_name
'Sandulenko, Irina V.'
'Kovaleva, Ekaterina S.'
'Zelentsova, Maria V.'
'Ambartsumyan, Asmik A.'
'Gorlov, Sergey N.'
'Danshina, Anastasia A.'
'Aysin, Rinat R.'
'Moiseev, Sergey K.'

_publ_section_title
;
 Control of the diastereoselectivity at C(20) in the formation of
 C(21)-fluorinated thevinols.
;
_journal_issue 7
_journal_name_full 'Organic &amp; biomolecular chemistry'
_journal_page_first 1440
_journal_page_last 1449
_journal_paper_doi 10.1039/d2ob02144g
_journal_volume 21
_journal_year 2023
_chemical_absolute_configuration syn
_chemical_formula_moiety 'C26 H32 F3 N O4'
_chemical_formula_sum 'C26 H32 F3 N O4'
_chemical_formula_weight 479.52
_space_group_crystal_system monoclinic
_space_group_IT_number 4
_space_group_name_Hall 'P 2yb'
_space_group_name_H-M_alt 'P 1 21 1'
_atom_sites_solution_hydrogens geom
_atom_sites_solution_primary direct
_audit_creation_date 2022-11-18
_audit_creation_method
;
Olex2 1.5
(compiled 2022.04.07 svn.rca3783a0 for OlexSys, GUI svn.r6498)
;
_audit_update_record
;
2022-12-21 deposited with the CCDC.	2023-01-04 downloaded from the CCDC.
;
_cell_angle_alpha 90
_cell_angle_beta 100.581(4)
_cell_angle_gamma 90
_cell_formula_units_Z 2
_cell_length_a 7.0711(13)
_cell_length_b 10.670(2)
_cell_length_c 15.423(3)
_cell_measurement_reflns_used 9893
_cell_measurement_temperature 120
_cell_measurement_theta_max 29.58
_cell_measurement_theta_min 2.36
_cell_volume 1143.9(4)
_computing_cell_refinement 'SAINT V8.40A (Bruker, 2019)'
_computing_data_reduction 'SAINT V8.40A (Bruker, 2019)'
_computing_molecular_graphics 'Olex2 1.5 (Dolomanov et al., 2009)'
_computing_publication_material 'Olex2 1.5 (Dolomanov et al., 2009)'
_computing_structure_refinement 'XL  (Sheldrick, 2008)'
_computing_structure_solution 'SHELXT 2018/2 (Sheldrick, 2018)'
_diffrn_ambient_temperature 120
_diffrn_detector 'CCD area detector'
_diffrn_detector_area_resol_mean 7.9
_diffrn_detector_type 'Bruker SMART CCD 1K area detector'
_diffrn_measured_fraction_theta_full 1.000
_diffrn_measured_fraction_theta_max 0.995
_diffrn_measurement_device 'three-circle diffractometer'
_diffrn_measurement_device_type 'Bruker APEX-II CCD'
_diffrn_measurement_method '\f and \w scans'
_diffrn_radiation_monochromator graphite
_diffrn_radiation_probe x-ray
_diffrn_radiation_type MoK\a
_diffrn_radiation_wavelength 0.71073
_diffrn_reflns_av_R_equivalents 0.0225
_diffrn_reflns_av_unetI/netI 0.0333
_diffrn_reflns_Laue_measured_fraction_full 1.000
_diffrn_reflns_Laue_measured_fraction_max 0.995
_diffrn_reflns_limit_h_max 9
_diffrn_reflns_limit_h_min -9
_diffrn_reflns_limit_k_max 14
_diffrn_reflns_limit_k_min -14
_diffrn_reflns_limit_l_max 21
_diffrn_reflns_limit_l_min -21
_diffrn_reflns_number 13376
_diffrn_reflns_point_group_measured_fraction_full 0.998
_diffrn_reflns_point_group_measured_fraction_max 0.972
_diffrn_reflns_theta_full 25.242
_diffrn_reflns_theta_max 30.001
_diffrn_reflns_theta_min 2.334
_diffrn_source 'sealed X-ray tube'
_diffrn_source_target Mo
_diffrn_standards_number 0
_exptl_absorpt_coefficient_mu 0.109
_exptl_absorpt_correction_T_max 0.7459
_exptl_absorpt_correction_T_min 0.6748
_exptl_absorpt_correction_type none
_exptl_absorpt_process_details
;
SADABS-2016/2 (Bruker,2016/2) was used for absorption correction.
wR2(int) was 0.1297 before and 0.0626 after correction.
The Ratio of minimum to maximum transmission is 0.9047.
The \l/2 correction factor is Not present.
;
_exptl_crystal_colour colourless
_exptl_crystal_colour_primary colourless
_exptl_crystal_density_diffrn 1.392
_exptl_crystal_description prism
_exptl_crystal_F_000 508
_exptl_crystal_recrystallization_method 'crystallized from ???'
_exptl_crystal_size_max 0.24
_exptl_crystal_size_mid 0.21
_exptl_crystal_size_min 0.19
_refine_diff_density_max 0.300
_refine_diff_density_min -0.203
_refine_diff_density_rms 0.046
_refine_ls_abs_structure_details
;
 Flack x determined using 2319 quotients [(I+)-(I-)]/[(I+)+(I-)]
 (Parsons, Flack and Wagner, Acta Cryst. B69 (2013) 249-259).
;
_refine_ls_abs_structure_Flack -0.3(3)
_refine_ls_extinction_method none
_refine_ls_goodness_of_fit_ref 1.044
_refine_ls_hydrogen_treatment constr
_refine_ls_matrix_type full
_refine_ls_number_parameters 396
_refine_ls_number_reflns 6467
_refine_ls_number_restraints 119
_refine_ls_restrained_S_all 1.047
_refine_ls_R_factor_all 0.0518
_refine_ls_R_factor_gt 0.0414
_refine_ls_shift/su_max 0.000
_refine_ls_shift/su_mean 0.000
_refine_ls_structure_factor_coef Fsqd
_refine_ls_weighting_details 'w=1/[\s^2^(Fo^2^)+(0.0539P)^2^+0.2041P] where P=(Fo^2^+2Fc^2^)/3'
_refine_ls_weighting_scheme calc
_refine_ls_wR_factor_gt 0.1015
_refine_ls_wR_factor_ref 0.1102
_reflns_Friedel_coverage 0.861
_reflns_Friedel_fraction_full 0.997
_reflns_Friedel_fraction_max 0.946
_reflns_number_gt 5535
_reflns_number_total 6467
_reflns_threshold_expression 'I > 2\s(I)'
_cod_data_source_file d2ob02144g2.cif
_cod_data_source_block a_CCDC1
_cod_depositor_comments 'Adding full bibliography for 7159086--7159090.cif.'
_cod_database_code 7159088
_shelx_shelxl_version_number 2014/7
_shelx_space_group_comment
;
The symmetry employed for this shelxl refinement is uniquely defined
by the following loop, which should always be used as a source of
symmetry information in preference to the above space-group names.
They are only intended as comments.
;
_shelx_estimated_absorpt_t_max 0.980
_shelx_estimated_absorpt_t_min 0.974
_olex2_refinement_description
;
1. Restrained distances
 C7-C20B
 1.5 with sigma of 0.01
 C22B-C20B
 1.5 with sigma of 0.01
2. Rigid body (RIGU) restrains
 C20B, C22B, H22A, O4, C23, H23A, H23B, C24, H24A, H24B, H24C, C21A, F3A, F1A,
 F2A, H22B
 with sigma for 1-2 distances of 0.004 and sigma for 1-3 distances of 0.004
3. Others
 Sof(F1B)=Sof(F2B)=Sof(F3B)=Sof(H7B)=Sof(C21B)=Sof(O4')=Sof(H4')=Sof(C23')=
 Sof(H23C)=Sof(H23D)=Sof(C24')=Sof(H24D)=Sof(H24E)=Sof(H24F)=Sof(C22A)=
 Sof(H22C)=Sof(H22D)=Sof(C20A)=1-FVAR(1)
 Sof(H7A)=Sof(C20B)=Sof(C22B)=Sof(H22A)=Sof(H22B)=Sof(O4)=Sof(H4)=Sof(C23)=
 Sof(H23A)=Sof(H23B)=Sof(C24)=Sof(H24A)=Sof(H24B)=Sof(H24C)=Sof(C21A)=Sof(F3A)=
 Sof(F1A)=Sof(F2A)=FVAR(1)
4.a Ternary CH refined with riding coordinates:
 C5(H5), C7(H7A), C9(H9)
4.b Secondary CH2 refined with riding coordinates:
 C8(H8A,H8B), C10(H10A,H10B), C15(H15A,H15B), C16(H16A,H16B), C22B(H22A,H22B),
 C23(H23A,H23B)
4.c Aromatic/amide H refined with riding coordinates:
 C1(H1), C2(H2), C18(H18), C19(H19)
4.d Idealised Me refined as rotating group:
 C25(H25A,H25B,H25C), C26(H26A,H26B,H26C), C27(H27A,H27B,H27C), C24(H24A,H24B,
 H24C)
4.e Idealised tetrahedral OH refined as rotating group:
 O4(H4)
;
_olex2_exptl_crystal_mounting_method 'mounted on a needle'
_olex2_submission_special_instructions 'No special instructions were received'

loop_
_space_group_symop_operation_xyz
'x, y, z'
'-x, y+1/2, -z'

loop_
_atom_site_label
_atom_site_type_symbol
_atom_site_fract_x
_atom_site_fract_y
_atom_site_fract_z
_atom_site_U_iso_or_equiv
_atom_site_adp_type
_atom_site_occupancy
_atom_site_site_symmetry_order
_atom_site_calc_flag
_atom_site_refinement_flags_posn
_atom_site_refinement_flags_adp
_atom_site_refinement_flags_occupancy
_atom_site_disorder_assembly
_atom_site_disorder_group
F1B F 1.104(3) 0.4926(18) 0.5359(12) 0.036(2) Uani 0.392(8) 1 d . U P A 2
F2B F 1.2801(18) 0.4130(14) 0.6459(10) 0.050(2) Uani 0.392(8) 1 d . U P A 2
F3B F 1.0915(11) 0.2944(6) 0.5571(4) 0.0396(13) Uani 0.392(8) 1 d . U P A 2
O1 O 0.8772(3) 0.67295(16) 0.92768(10) 0.0310(4) Uani 1 1 d . . . . .
O2 O 0.6538(3) 0.8310(2) 1.03750(12) 0.0478(5) Uani 1 1 d . . . . .
O3 O 0.8101(3) 0.44028(15) 0.81176(12) 0.0376(4) Uani 1 1 d . . . . .
N17 N 1.2388(3) 0.90405(19) 0.70323(14) 0.0325(4) Uani 1 1 d . . . . .
C1 C 0.7842(4) 1.0483(2) 0.87516(18) 0.0360(5) Uani 1 1 d . . . . .
H1 H 0.7538 1.1324 0.8575 0.043 Uiso 1 1 calc R . . . .
C2 C 0.7182(3) 0.9990(3) 0.94733(17) 0.0366(6) Uani 1 1 d . . . . .
H2 H 0.6511 1.0524 0.9806 0.044 Uiso 1 1 calc R . . . .
C3 C 0.7466(3) 0.8739(3) 0.97284(15) 0.0337(5) Uani 1 1 d . . . . .
C4 C 0.8572(3) 0.8016(2) 0.92549(14) 0.0279(4) Uani 1 1 d . . . . .
C5 C 0.9847(3) 0.6375(2) 0.85865(13) 0.0254(4) Uani 1 1 d . . . . .
H5 H 1.1015 0.5888 0.8858 0.031 Uiso 1 1 calc R . . . .
C6 C 0.8660(3) 0.5596(2) 0.78319(14) 0.0263(4) Uani 1 1 d . . . . .
C7 C 1.0158(3) 0.5362(2) 0.72030(14) 0.0268(4) Uani 1 1 d D . . . .
H7A H 1.1409 0.5247 0.7619 0.032 Uiso 0.608(8) 1 calc R . P A 1
H7B H 1.1417 0.5105 0.7567 0.032 Uiso 0.392(8) 1 calc R . P A 2
C8 C 1.0443(3) 0.65919(19) 0.67108(13) 0.0237(4) Uani 1 1 d . . . . .
H8A H 1.1825 0.6716 0.6699 0.028 Uiso 1 1 calc R . . . .
H8B H 0.9739 0.6544 0.6094 0.028 Uiso 1 1 calc R . . . .
C9 C 1.0268(3) 0.9001(2) 0.69058(15) 0.0277(4) Uani 1 1 d . . . . .
H9 H 0.9760 0.9087 0.6259 0.033 Uiso 1 1 calc R . . . .
C10 C 0.9372(4) 1.0086(2) 0.73844(18) 0.0336(5) Uani 1 1 d . . . . .
H10A H 1.0266 1.0808 0.7450 0.040 Uiso 1 1 calc R . . . .
H10B H 0.8158 1.0357 0.7003 0.040 Uiso 1 1 calc R . . . .
C11 C 0.8952(3) 0.9755(2) 0.82821(17) 0.0300(5) Uani 1 1 d . . . . .
C12 C 0.9416(3) 0.8569(2) 0.86126(15) 0.0262(4) Uani 1 1 d . . . . .
C13 C 1.0480(3) 0.76004(19) 0.81885(13) 0.0227(4) Uani 1 1 d . . . . .
C14 C 0.9679(3) 0.76960(19) 0.71883(13) 0.0221(4) Uani 1 1 d . . . . .
C15 C 1.2673(3) 0.7775(2) 0.83835(15) 0.0292(5) Uani 1 1 d . . . . .
H15A H 1.3125 0.7811 0.9030 0.035 Uiso 1 1 calc R . . . .
H15B H 1.3289 0.7043 0.8155 0.035 Uiso 1 1 calc R . . . .
C16 C 1.3280(3) 0.8965(2) 0.79653(17) 0.0338(5) Uani 1 1 d . . . . .
H16A H 1.2898 0.9704 0.8281 0.041 Uiso 1 1 calc R . . . .
H16B H 1.4697 0.8977 0.8022 0.041 Uiso 1 1 calc R . . . .
C25 C 1.3086(4) 1.0147(3) 0.6623(2) 0.0448(6) Uani 1 1 d . . . . .
H25A H 1.4478 1.0076 0.6651 0.067 Uiso 1 1 calc GR . . . .
H25B H 1.2810 1.0902 0.6940 0.067 Uiso 1 1 calc GR . . . .
H25C H 1.2438 1.0204 0.6006 0.067 Uiso 1 1 calc GR . . . .
C18 C 0.7015(3) 0.6389(2) 0.73677(14) 0.0264(4) Uani 1 1 d . . . . .
H18 H 0.5711 0.6132 0.7304 0.032 Uiso 1 1 calc R . . . .
C19 C 0.7526(3) 0.7475(2) 0.70548(13) 0.0256(4) Uani 1 1 d . . . . .
H19 H 0.6613 0.8065 0.6770 0.031 Uiso 1 1 calc R . . . .
C20B C 0.9936(11) 0.4141(7) 0.6643(6) 0.0267(13) Uani 0.608(8) 1 d D U P A 1
C21B C 1.100(2) 0.406(2) 0.5998(14) 0.039(3) Uani 0.392(8) 1 d . U P A 2
C22B C 0.7984(9) 0.4045(6) 0.6073(4) 0.0306(12) Uani 0.608(8) 1 d D U P A 1
H22A H 0.7756 0.4810 0.5705 0.037 Uiso 0.608(8) 1 calc R U P A 1
H22B H 0.7010 0.4030 0.6459 0.037 Uiso 0.608(8) 1 calc R U P A 1
C26 C 0.7397(5) 0.7276(4) 1.08859(19) 0.0534(8) Uani 1 1 d . . . . .
H26A H 0.6839 0.7198 1.1420 0.080 Uiso 1 1 calc GR . . . .
H26B H 0.8787 0.7413 1.1051 0.080 Uiso 1 1 calc GR . . . .
H26C H 0.7156 0.6505 1.0538 0.080 Uiso 1 1 calc GR . . . .
C27 C 0.6849(5) 0.4375(3) 0.8750(2) 0.0529(8) Uani 1 1 d . . . . .
H27A H 0.6179 0.3568 0.8715 0.079 Uiso 1 1 calc GR . . . .
H27B H 0.5905 0.5054 0.8624 0.079 Uiso 1 1 calc GR . . . .
H27C H 0.7608 0.4485 0.9344 0.079 Uiso 1 1 calc GR . . . .
O4 O 1.0308(8) 0.3083(4) 0.7219(3) 0.0322(9) Uani 0.608(8) 1 d . U P A 1
H4 H 0.9871 0.3222 0.7681 0.048 Uiso 0.608(8) 1 calc GR . P A 1
C23 C 0.7669(7) 0.2895(4) 0.5463(3) 0.0363(12) Uani 0.608(8) 1 d . U P A 1
H23A H 0.8328 0.3032 0.4957 0.044 Uiso 0.608(8) 1 calc R U P A 1
H23B H 0.8253 0.2151 0.5790 0.044 Uiso 0.608(8) 1 calc R U P A 1
C24 C 0.5562(8) 0.2646(6) 0.5122(4) 0.0508(15) Uani 0.608(8) 1 d . U P A 1
H24A H 0.4949 0.2369 0.5609 0.076 Uiso 0.608(8) 1 calc GR U P A 1
H24B H 0.5429 0.1990 0.4669 0.076 Uiso 0.608(8) 1 calc GR U P A 1
H24C H 0.4941 0.3415 0.4865 0.076 Uiso 0.608(8) 1 calc GR U P A 1
O4' O 0.9516(13) 0.3098(6) 0.6987(5) 0.0320(14) Uani 0.392(8) 1 d . U P A 2
H4' H 0.8995 0.3163 0.7432 0.048 Uiso 0.392(8) 1 calc GR . P A 2
C23' C 0.6750(11) 0.3427(7) 0.5174(5) 0.0349(18) Uani 0.392(8) 1 d . U P A 2
H23C H 0.5529 0.3735 0.4818 0.042 Uiso 0.392(8) 1 calc R U P A 2
H23D H 0.7704 0.3372 0.4779 0.042 Uiso 0.392(8) 1 calc R U P A 2
C24' C 0.6418(14) 0.2113(7) 0.5513(6) 0.044(2) Uani 0.392(8) 1 d . U P A 2
H24D H 0.5658 0.2172 0.5983 0.067 Uiso 0.392(8) 1 calc GR U P A 2
H24E H 0.7661 0.1721 0.5746 0.067 Uiso 0.392(8) 1 calc GR U P A 2
H24F H 0.5722 0.1605 0.5028 0.067 Uiso 0.392(8) 1 calc GR U P A 2
C22A C 0.7476(14) 0.4406(9) 0.5917(6) 0.0293(17) Uani 0.392(8) 1 d D U P A 2
H22C H 0.7469 0.5233 0.5625 0.035 Uiso 0.392(8) 1 calc R U P A 2
H22D H 0.6489 0.4445 0.6296 0.035 Uiso 0.392(8) 1 calc R U P A 2
C20A C 0.9411(15) 0.4286(10) 0.6531(8) 0.026(2) Uani 0.392(8) 1 d D U P A 2
C21A C 1.1541(13) 0.4071(11) 0.6091(8) 0.0317(17) Uani 0.608(8) 1 d . U P A 1
F3A F 1.1747(8) 0.2904(4) 0.5799(3) 0.0407(9) Uani 0.608(8) 1 d . U P A 1
F1A F 1.126(2) 0.4817(13) 0.5397(10) 0.049(3) Uani 0.608(8) 1 d . U P A 1
F2A F 1.3276(11) 0.4355(8) 0.6595(6) 0.0447(13) Uani 0.608(8) 1 d . U P A 1

loop_
_atom_site_aniso_label
_atom_site_aniso_U_11
_atom_site_aniso_U_22
_atom_site_aniso_U_33
_atom_site_aniso_U_23
_atom_site_aniso_U_13
_atom_site_aniso_U_12
F1B 0.055(5) 0.027(4) 0.033(4) -0.011(3) 0.027(3) -0.017(5)
F2B 0.044(6) 0.056(6) 0.052(4) -0.022(3) 0.014(4) 0.006(4)
F3B 0.043(3) 0.035(2) 0.042(3) -0.013(2) 0.012(2) 0.006(2)
O1 0.0421(9) 0.0285(8) 0.0248(7) 0.0004(6) 0.0126(6) 0.0083(7)
O2 0.0495(11) 0.0664(14) 0.0303(9) 0.0050(9) 0.0147(8) 0.0262(10)
O3 0.0585(11) 0.0197(7) 0.0428(9) 0.0016(7) 0.0306(9) -0.0044(7)
N17 0.0313(9) 0.0234(9) 0.0440(11) 0.0015(8) 0.0102(8) -0.0067(8)
C1 0.0315(11) 0.0238(11) 0.0498(14) -0.0114(10) 0.0001(10) 0.0021(9)
C2 0.0323(11) 0.0364(13) 0.0386(13) -0.0167(10) -0.0004(9) 0.0077(10)
C3 0.0318(11) 0.0435(14) 0.0238(10) -0.0076(9) 0.0001(8) 0.0094(10)
C4 0.0305(11) 0.0283(10) 0.0233(10) -0.0045(8) 0.0009(8) 0.0052(8)
C5 0.0327(10) 0.0229(10) 0.0222(9) 0.0022(8) 0.0088(8) 0.0065(8)
C6 0.0368(11) 0.0177(9) 0.0273(10) 0.0017(8) 0.0138(9) -0.0018(8)
C7 0.0383(11) 0.0175(9) 0.0273(10) -0.0004(8) 0.0133(9) -0.0010(8)
C8 0.0289(10) 0.0188(9) 0.0244(9) -0.0003(7) 0.0079(8) -0.0032(7)
C9 0.0303(10) 0.0185(9) 0.0342(11) 0.0044(8) 0.0059(9) -0.0023(8)
C10 0.0333(11) 0.0186(10) 0.0492(14) 0.0046(9) 0.0085(10) 0.0006(9)
C11 0.0255(10) 0.0206(10) 0.0423(12) -0.0073(9) 0.0023(9) -0.0021(8)
C12 0.0241(9) 0.0229(10) 0.0303(11) -0.0065(8) 0.0011(8) 0.0030(8)
C13 0.0243(9) 0.0201(9) 0.0229(9) -0.0026(7) 0.0023(7) 0.0021(7)
C14 0.0251(9) 0.0167(8) 0.0239(9) 0.0018(7) 0.0034(7) -0.0019(7)
C15 0.0257(10) 0.0292(11) 0.0315(11) -0.0037(9) 0.0024(8) 0.0033(8)
C16 0.0260(10) 0.0282(11) 0.0464(13) -0.0081(10) 0.0045(9) -0.0047(9)
C25 0.0428(14) 0.0294(13) 0.0661(19) 0.0052(12) 0.0200(13) -0.0104(11)
C18 0.0275(10) 0.0269(10) 0.0259(10) -0.0051(8) 0.0078(8) -0.0052(8)
C19 0.0267(9) 0.0255(10) 0.0237(9) -0.0016(8) 0.0018(7) 0.0013(8)
C20B 0.036(3) 0.014(2) 0.034(3) -0.0034(18) 0.015(2) 0.004(2)
C21B 0.037(6) 0.033(4) 0.050(5) -0.010(3) 0.018(5) -0.005(5)
C22B 0.033(3) 0.023(3) 0.036(3) -0.006(2) 0.010(2) -0.006(2)
C26 0.0586(18) 0.067(2) 0.0378(13) 0.0109(15) 0.0172(13) 0.0213(16)
C27 0.081(2) 0.0309(13) 0.0604(17) 0.0039(13) 0.0494(17) -0.0047(14)
O4 0.048(3) 0.0179(13) 0.033(2) 0.0026(14) 0.0136(18) 0.0026(17)
C23 0.049(3) 0.029(2) 0.032(2) -0.0093(17) 0.0097(18) -0.007(2)
C24 0.051(3) 0.049(3) 0.049(3) -0.017(3) 0.000(2) -0.014(2)
O4' 0.048(4) 0.019(2) 0.028(3) 0.001(2) 0.006(3) 0.000(3)
C23' 0.041(4) 0.027(3) 0.035(3) -0.002(3) 0.003(3) -0.005(3)
C24' 0.058(5) 0.027(3) 0.049(4) -0.007(3) 0.013(4) -0.008(3)
C22A 0.032(4) 0.026(4) 0.031(4) -0.004(3) 0.008(3) -0.006(3)
C20A 0.033(5) 0.017(3) 0.033(4) 0.004(3) 0.021(3) 0.002(3)
C21A 0.033(4) 0.027(2) 0.040(3) -0.007(2) 0.020(3) -0.001(3)
F3A 0.047(2) 0.0305(14) 0.049(2) -0.0112(14) 0.0203(17) 0.0030(16)
F1A 0.068(5) 0.039(4) 0.048(4) 0.000(2) 0.033(3) 0.005(2)
F2A 0.037(3) 0.046(3) 0.053(3) -0.015(2) 0.015(2) 0.0001(19)

loop_
_atom_type_symbol
_atom_type_description
_atom_type_scat_dispersion_real
_atom_type_scat_dispersion_imag
_atom_type_scat_source
C C 0.0033 0.0016 'International Tables Vol C Tables 4.2.6.8 and 6.1.1.4'
H H 0.0000 0.0000 'International Tables Vol C Tables 4.2.6.8 and 6.1.1.4'
F F 0.0171 0.0103 'International Tables Vol C Tables 4.2.6.8 and 6.1.1.4'
N N 0.0061 0.0033 'International Tables Vol C Tables 4.2.6.8 and 6.1.1.4'
O O 0.0106 0.0060 'International Tables Vol C Tables 4.2.6.8 and 6.1.1.4'

loop_
_geom_angle_atom_site_label_1
_geom_angle_atom_site_label_2
_geom_angle_atom_site_label_3
_geom_angle
_geom_angle_site_symmetry_1
_geom_angle_site_symmetry_3
_geom_angle_publ_flag
C4 O1 C5 107.65(17) . . ?
C3 O2 C26 116.7(2) . . ?
C6 O3 C27 118.01(18) . . ?
C16 N17 C9 111.84(18) . . ?
C16 N17 C25 110.4(2) . . ?
C25 N17 C9 112.3(2) . . ?
C2 C1 H1 119.7 . . ?
C2 C1 C11 120.5(2) . . ?
C11 C1 H1 119.7 . . ?
C1 C2 H2 118.8 . . ?
C1 C2 C3 122.5(2) . . ?
C3 C2 H2 118.8 . . ?
O2 C3 C2 117.5(2) . . ?
O2 C3 C4 125.8(2) . . ?
C2 C3 C4 116.5(2) . . ?
O1 C4 C3 127.0(2) . . ?
C12 C4 O1 112.81(19) . . ?
C12 C4 C3 119.8(2) . . ?
O1 C5 H5 109.2 . . ?
O1 C5 C6 113.76(18) . . ?
O1 C5 C13 107.24(16) . . ?
C6 C5 H5 109.2 . . ?
C13 C5 H5 109.2 . . ?
C13 C5 C6 108.21(16) . . ?
O3 C6 C5 112.95(18) . . ?
O3 C6 C7 107.67(16) . . ?
O3 C6 C18 114.44(19) . . ?
C5 C6 C7 102.36(17) . . ?
C18 C6 C5 108.70(17) . . ?
C18 C6 C7 110.01(17) . . ?
C6 C7 H7A 103.9 . . ?
C6 C7 H7B 109.0 . . ?
C8 C7 C6 109.22(17) . . ?
C8 C7 H7A 103.9 . . ?
C8 C7 H7B 109.0 . . ?
C8 C7 C20B 116.6(4) . . ?
C8 C7 C20A 110.7(5) . . ?
C20B C7 C6 117.5(4) . . ?
C20B C7 H7A 103.9 . . ?
C20A C7 C6 109.7(5) . . ?
C20A C7 H7B 109.0 . . ?
C7 C8 H8A 109.9 . . ?
C7 C8 H8B 109.9 . . ?
H8A C8 H8B 108.3 . . ?
C14 C8 C7 109.01(16) . . ?
C14 C8 H8A 109.9 . . ?
C14 C8 H8B 109.9 . . ?
N17 C9 H9 107.4 . . ?
N17 C9 C10 113.90(19) . . ?
N17 C9 C14 108.01(17) . . ?
C10 C9 H9 107.4 . . ?
C14 C9 H9 107.4 . . ?
C14 C9 C10 112.40(18) . . ?
C9 C10 H10A 108.5 . . ?
C9 C10 H10B 108.5 . . ?
H10A C10 H10B 107.5 . . ?
C11 C10 C9 115.05(18) . . ?
C11 C10 H10A 108.5 . . ?
C11 C10 H10B 108.5 . . ?
C1 C11 C10 124.6(2) . . ?
C12 C11 C1 115.9(2) . . ?
C12 C11 C10 118.7(2) . . ?
C4 C12 C11 123.6(2) . . ?
C4 C12 C13 109.65(19) . . ?
C11 C12 C13 125.1(2) . . ?
C5 C13 C14 111.88(16) . . ?
C12 C13 C5 101.85(17) . . ?
C12 C13 C14 105.61(16) . . ?
C12 C13 C15 113.65(17) . . ?
C15 C13 C5 112.35(17) . . ?
C15 C13 C14 111.02(17) . . ?
C8 C14 C9 114.86(17) . . ?
C8 C14 C13 109.32(16) . . ?
C9 C14 C13 105.89(16) . . ?
C19 C14 C8 104.31(17) . . ?
C19 C14 C9 114.79(17) . . ?
C19 C14 C13 107.43(16) . . ?
C13 C15 H15A 109.3 . . ?
C13 C15 H15B 109.3 . . ?
H15A C15 H15B 107.9 . . ?
C16 C15 C13 111.81(18) . . ?
C16 C15 H15A 109.3 . . ?
C16 C15 H15B 109.3 . . ?
N17 C16 C15 111.01(18) . . ?
N17 C16 H16A 109.4 . . ?
N17 C16 H16B 109.4 . . ?
C15 C16 H16A 109.4 . . ?
C15 C16 H16B 109.4 . . ?
H16A C16 H16B 108.0 . . ?
N17 C25 H25A 109.5 . . ?
N17 C25 H25B 109.5 . . ?
N17 C25 H25C 109.5 . . ?
H25A C25 H25B 109.5 . . ?
H25A C25 H25C 109.5 . . ?
H25B C25 H25C 109.5 . . ?
C6 C18 H18 122.5 . . ?
C19 C18 C6 115.06(19) . . ?
C19 C18 H18 122.5 . . ?
C14 C19 H19 122.6 . . ?
C18 C19 C14 114.77(19) . . ?
C18 C19 H19 122.6 . . ?
C22B C20B C7 111.8(4) . . ?
C22B C20B C21A 111.4(7) . . ?
O4 C20B C7 109.2(5) . . ?
O4 C20B C22B 110.8(6) . . ?
O4 C20B C21A 103.6(6) . . ?
C21A C20B C7 109.8(7) . . ?
F1B C21B C20A 113.2(16) . . ?
F2B C21B F1B 101.7(16) . . ?
F2B C21B F3B 105.2(13) . . ?
F2B C21B C20A 115.2(15) . . ?
F3B C21B F1B 104.6(16) . . ?
F3B C21B C20A 115.5(13) . . ?
C20B C22B H22A 108.4 . . ?
C20B C22B H22B 108.4 . . ?
C20B C22B C23 115.4(5) . . ?
H22A C22B H22B 107.5 . . ?
C23 C22B H22A 108.4 . . ?
C23 C22B H22B 108.4 . . ?
O2 C26 H26A 109.5 . . ?
O2 C26 H26B 109.5 . . ?
O2 C26 H26C 109.5 . . ?
H26A C26 H26B 109.5 . . ?
H26A C26 H26C 109.5 . . ?
H26B C26 H26C 109.5 . . ?
O3 C27 H27A 109.5 . . ?
O3 C27 H27B 109.5 . . ?
O3 C27 H27C 109.5 . . ?
H27A C27 H27B 109.5 . . ?
H27A C27 H27C 109.5 . . ?
H27B C27 H27C 109.5 . . ?
C20B O4 H4 109.5 . . ?
C22B C23 H23A 109.2 . . ?
C22B C23 H23B 109.2 . . ?
H23A C23 H23B 107.9 . . ?
C24 C23 C22B 112.1(4) . . ?
C24 C23 H23A 109.2 . . ?
C24 C23 H23B 109.2 . . ?
C23 C24 H24A 109.5 . . ?
C23 C24 H24B 109.5 . . ?
C23 C24 H24C 109.5 . . ?
H24A C24 H24B 109.5 . . ?
H24A C24 H24C 109.5 . . ?
H24B C24 H24C 109.5 . . ?
C20A O4' H4' 109.5 . . ?
H23C C23' H23D 107.6 . . ?
C24' C23' H23C 108.7 . . ?
C24' C23' H23D 108.7 . . ?
C24' C23' C22A 114.3(6) . . ?
C22A C23' H23C 108.7 . . ?
C22A C23' H23D 108.7 . . ?
C23' C24' H24D 109.5 . . ?
C23' C24' H24E 109.5 . . ?
C23' C24' H24F 109.5 . . ?
H24D C24' H24E 109.5 . . ?
H24D C24' H24F 109.5 . . ?
H24E C24' H24F 109.5 . . ?
C23' C22A H22C 106.7 . . ?
C23' C22A H22D 106.7 . . ?
H22C C22A H22D 106.6 . . ?
C20A C22A C23' 122.5(8) . . ?
C20A C22A H22C 106.7 . . ?
C20A C22A H22D 106.7 . . ?
C21B C20A C7 106.3(10) . . ?
O4' C20A C7 109.8(8) . . ?
O4' C20A C21B 98.3(10) . . ?
O4' C20A C22A 109.7(8) . . ?
C22A C20A C7 120.3(7) . . ?
C22A C20A C21B 110.2(10) . . ?
F3A C21A C20B 111.5(7) . . ?
F3A C21A F2A 104.8(7) . . ?
F1A C21A C20B 113.7(10) . . ?
F1A C21A F3A 107.3(10) . . ?
F1A C21A F2A 108.5(10) . . ?
F2A C21A C20B 110.6(8) . . ?

loop_
_geom_bond_atom_site_label_1
_geom_bond_atom_site_label_2
_geom_bond_distance
_geom_bond_site_symmetry_2
_geom_bond_publ_flag
F1B C21B 1.36(3) . ?
F2B C21B 1.342(14) . ?
F3B C21B 1.35(2) . ?
O1 C4 1.380(3) . ?
O1 C5 1.467(3) . ?
O2 C3 1.369(3) . ?
O2 C26 1.425(4) . ?
O3 C6 1.427(3) . ?
O3 C27 1.433(3) . ?
N17 C9 1.477(3) . ?
N17 C16 1.463(3) . ?
N17 C25 1.466(3) . ?
C1 H1 0.9500 . ?
C1 C2 1.388(4) . ?
C1 C11 1.398(3) . ?
C2 H2 0.9500 . ?
C2 C3 1.396(4) . ?
C3 C4 1.396(3) . ?
C4 C12 1.379(3) . ?
C5 H5 1.0000 . ?
C5 C6 1.546(3) . ?
C5 C13 1.545(3) . ?
C6 C7 1.582(3) . ?
C6 C18 1.508(3) . ?
C7 H7A 1.0000 . ?
C7 H7B 1.0000 . ?
C7 C8 1.547(3) . ?
C7 C20B 1.555(7) . ?
C7 C20A 1.572(10) . ?
C8 H8A 0.9900 . ?
C8 H8B 0.9900 . ?
C8 C14 1.539(3) . ?
C9 H9 1.0000 . ?
C9 C10 1.568(3) . ?
C9 C14 1.539(3) . ?
C10 H10A 0.9900 . ?
C10 H10B 0.9900 . ?
C10 C11 1.510(4) . ?
C11 C12 1.381(3) . ?
C12 C13 1.498(3) . ?
C13 C14 1.546(3) . ?
C13 C15 1.536(3) . ?
C14 C19 1.517(3) . ?
C15 H15A 0.9900 . ?
C15 H15B 0.9900 . ?
C15 C16 1.522(3) . ?
C16 H16A 0.9900 . ?
C16 H16B 0.9900 . ?
C25 H25A 0.9800 . ?
C25 H25B 0.9800 . ?
C25 H25C 0.9800 . ?
C18 H18 0.9500 . ?
C18 C19 1.330(3) . ?
C19 H19 0.9500 . ?
C20B C22B 1.498(7) . ?
C20B O4 1.431(9) . ?
C20B C21A 1.541(11) . ?
C21B C20A 1.529(19) . ?
C22B H22A 0.9900 . ?
C22B H22B 0.9900 . ?
C22B C23 1.538(7) . ?
C26 H26A 0.9800 . ?
C26 H26B 0.9800 . ?
C26 H26C 0.9800 . ?
C27 H27A 0.9800 . ?
C27 H27B 0.9800 . ?
C27 H27C 0.9800 . ?
O4 H4 0.8400 . ?
C23 H23A 0.9900 . ?
C23 H23B 0.9900 . ?
C23 C24 1.510(8) . ?
C24 H24A 0.9800 . ?
C24 H24B 0.9800 . ?
C24 H24C 0.9800 . ?
O4' H4' 0.8400 . ?
O4' C20A 1.446(13) . ?
C23' H23C 0.9900 . ?
C23' H23D 0.9900 . ?
C23' C24' 1.530(11) . ?
C23' C22A 1.566(11) . ?
C24' H24D 0.9800 . ?
C24' H24E 0.9800 . ?
C24' H24F 0.9800 . ?
C22A H22C 0.9900 . ?
C22A H22D 0.9900 . ?
C22A C20A 1.519(10) . ?
C21A F3A 1.341(12) . ?
C21A F1A 1.319(18) . ?
C21A F2A 1.361(9) . ?

loop_
_geom_torsion_atom_site_label_1
_geom_torsion_atom_site_label_2
_geom_torsion_atom_site_label_3
_geom_torsion_atom_site_label_4
_geom_torsion
_geom_torsion_site_symmetry_1
_geom_torsion_site_symmetry_2
_geom_torsion_site_symmetry_3
_geom_torsion_site_symmetry_4
_geom_torsion_publ_flag
F1B C21B C20A C7 -78.2(15) . . . . ?
F1B C21B C20A O4' 168.3(13) . . . . ?
F1B C21B C20A C22A 53.7(17) . . . . ?
F2B C21B C20A C7 38.2(18) . . . . ?
F2B C21B C20A O4' -75.3(16) . . . . ?
F2B C21B C20A C22A 170.1(14) . . . . ?
F3B C21B C20A C7 161.3(12) . . . . ?
F3B C21B C20A O4' 47.7(15) . . . . ?
F3B C21B C20A C22A -66.9(17) . . . . ?
O1 C4 C12 C11 160.2(2) . . . . ?
O1 C4 C12 C13 -5.8(3) . . . . ?
O1 C5 C6 O3 -64.6(2) . . . . ?
O1 C5 C6 C7 179.88(16) . . . . ?
O1 C5 C6 C18 63.5(2) . . . . ?
O1 C5 C13 C12 -8.4(2) . . . . ?
O1 C5 C13 C14 -120.76(18) . . . . ?
O1 C5 C13 C15 113.57(19) . . . . ?
O2 C3 C4 O1 7.5(4) . . . . ?
O2 C3 C4 C12 179.4(2) . . . . ?
O3 C6 C7 C8 166.99(19) . . . . ?
O3 C6 C7 C20B 31.3(4) . . . . ?
O3 C6 C7 C20A 45.4(5) . . . . ?
O3 C6 C18 C19 -176.44(18) . . . . ?
N17 C9 C10 C11 -95.5(2) . . . . ?
N17 C9 C14 C8 -56.1(2) . . . . ?
N17 C9 C14 C13 64.7(2) . . . . ?
N17 C9 C14 C19 -177.00(18) . . . . ?
C1 C2 C3 O2 -171.5(2) . . . . ?
C1 C2 C3 C4 4.2(3) . . . . ?
C1 C11 C12 C4 12.2(3) . . . . ?
C1 C11 C12 C13 175.9(2) . . . . ?
C2 C1 C11 C10 165.9(2) . . . . ?
C2 C1 C11 C12 -3.4(3) . . . . ?
C2 C3 C4 O1 -167.8(2) . . . . ?
C2 C3 C4 C12 4.1(3) . . . . ?
C3 C4 C12 C11 -12.8(3) . . . . ?
C3 C4 C12 C13 -178.7(2) . . . . ?
C4 O1 C5 C6 -114.0(2) . . . . ?
C4 O1 C5 C13 5.6(2) . . . . ?
C4 C12 C13 C5 8.5(2) . . . . ?
C4 C12 C13 C14 125.53(19) . . . . ?
C4 C12 C13 C15 -112.5(2) . . . . ?
C5 O1 C4 C3 172.3(2) . . . . ?
C5 O1 C4 C12 -0.1(3) . . . . ?
C5 C6 C7 C8 -73.7(2) . . . . ?
C5 C6 C7 C20B 150.6(4) . . . . ?
C5 C6 C7 C20A 164.7(5) . . . . ?
C5 C6 C18 C19 56.3(2) . . . . ?
C5 C13 C14 C8 -60.7(2) . . . . ?
C5 C13 C14 C9 175.04(17) . . . . ?
C5 C13 C14 C19 51.9(2) . . . . ?
C5 C13 C15 C16 178.33(18) . . . . ?
C6 C5 C13 C12 114.72(18) . . . . ?
C6 C5 C13 C14 2.3(2) . . . . ?
C6 C5 C13 C15 -123.32(19) . . . . ?
C6 C7 C8 C14 16.8(2) . . . . ?
C6 C7 C20B C22B 56.9(7) . . . . ?
C6 C7 C20B O4 -66.0(5) . . . . ?
C6 C7 C20B C21A -178.9(5) . . . . ?
C6 C7 C20A C21B -175.9(9) . . . . ?
C6 C7 C20A O4' -70.6(7) . . . . ?
C6 C7 C20A C22A 58.1(10) . . . . ?
C6 C18 C19 C14 2.4(3) . . . . ?
C7 C6 C18 C19 -55.1(2) . . . . ?
C7 C8 C14 C9 166.86(18) . . . . ?
C7 C8 C14 C13 48.0(2) . . . . ?
C7 C8 C14 C19 -66.6(2) . . . . ?
C7 C20B C22B C23 177.2(5) . . . . ?
C7 C20B C21A F3A 162.3(6) . . . . ?
C7 C20B C21A F1A -76.2(10) . . . . ?
C7 C20B C21A F2A 46.1(9) . . . . ?
C8 C7 C20B C22B -75.5(7) . . . . ?
C8 C7 C20B O4 161.5(4) . . . . ?
C8 C7 C20B C21A 48.6(7) . . . . ?
C8 C7 C20A C21B 63.4(10) . . . . ?
C8 C7 C20A O4' 168.7(6) . . . . ?
C8 C7 C20A C22A -62.5(10) . . . . ?
C8 C14 C19 C18 58.9(2) . . . . ?
C9 N17 C16 C15 57.9(2) . . . . ?
C9 C10 C11 C1 -167.6(2) . . . . ?
C9 C10 C11 C12 1.5(3) . . . . ?
C9 C14 C19 C18 -174.52(18) . . . . ?
C10 C9 C14 C8 177.45(18) . . . . ?
C10 C9 C14 C13 -61.8(2) . . . . ?
C10 C9 C14 C19 56.5(2) . . . . ?
C10 C11 C12 C4 -157.8(2) . . . . ?
C10 C11 C12 C13 5.9(3) . . . . ?
C11 C1 C2 C3 -4.5(4) . . . . ?
C11 C12 C13 C5 -157.1(2) . . . . ?
C11 C12 C13 C14 -40.1(3) . . . . ?
C11 C12 C13 C15 81.8(3) . . . . ?
C12 C13 C14 C8 -170.70(17) . . . . ?
C12 C13 C14 C9 65.0(2) . . . . ?
C12 C13 C14 C19 -58.1(2) . . . . ?
C12 C13 C15 C16 -66.7(2) . . . . ?
C13 C5 C6 O3 176.31(17) . . . . ?
C13 C5 C6 C7 60.8(2) . . . . ?
C13 C5 C6 C18 -55.5(2) . . . . ?
C13 C14 C19 C18 -57.1(2) . . . . ?
C13 C15 C16 N17 -50.1(3) . . . . ?
C14 C9 C10 C11 27.7(3) . . . . ?
C14 C13 C15 C16 52.2(2) . . . . ?
C15 C13 C14 C8 65.7(2) . . . . ?
C15 C13 C14 C9 -58.6(2) . . . . ?
C15 C13 C14 C19 178.31(18) . . . . ?
C16 N17 C9 C10 59.2(2) . . . . ?
C16 N17 C9 C14 -66.4(2) . . . . ?
C25 N17 C9 C10 -65.6(3) . . . . ?
C25 N17 C9 C14 168.8(2) . . . . ?
C25 N17 C16 C15 -176.2(2) . . . . ?
C18 C6 C7 C8 41.7(2) . . . . ?
C18 C6 C7 C20B -94.0(4) . . . . ?
C18 C6 C7 C20A -79.9(5) . . . . ?
C20B C7 C8 C14 153.0(3) . . . . ?
C20B C22B C23 C24 162.7(6) . . . . ?
C22B C20B C21A F3A -73.3(9) . . . . ?
C22B C20B C21A F1A 48.2(11) . . . . ?
C22B C20B C21A F2A 170.4(7) . . . . ?
C26 O2 C3 C2 -154.2(3) . . . . ?
C26 O2 C3 C4 30.5(4) . . . . ?
C27 O3 C6 C5 63.2(3) . . . . ?
C27 O3 C6 C7 175.4(2) . . . . ?
C27 O3 C6 C18 -61.9(3) . . . . ?
O4 C20B C22B C23 -60.8(8) . . . . ?
O4 C20B C21A F3A 45.8(9) . . . . ?
O4 C20B C21A F1A 167.4(9) . . . . ?
O4 C20B C21A F2A -70.4(9) . . . . ?
C23' C22A C20A C7 173.9(8) . . . . ?
C23' C22A C20A C21B 49.8(14) . . . . ?
C23' C22A C20A O4' -57.3(12) . . . . ?
C24' C23' C22A C20A 64.3(11) . . . . ?
C20A C7 C8 C14 137.8(5) . . . . ?
C21A C20B C22B C23 54.0(8) . . . . ?
